data_7050939
loop_
_publ_author_name
'Byabartta, P.'
'Jasimuddin, Sk.'
'Ghosh, B. K.'
'Sinha, C.'
'Slawin, A. M. Z.'
'Woollins, J. D.'

_publ_section_title
;
 Nitro???ruthenium(ii)???arylazoimidazoles: synthesis, spectra, crystal
 structure and electrochemistry of
 dinitro-bis{1-alkyl-2-(arylazo)imidazole}ruthenium(ii).
 Nitro???nitroso derivatives and reactivity of the electrophilic
 {Ru-NO}6 system
;
_journal_issue 10
_journal_name_full 'New Journal of Chemistry'
_journal_page_first 1415
_journal_paper_doi 10.1039/b204442k
_journal_volume 26
_journal_year 2002
_chemical_formula_analytical 'C32 H32 N10 O6 Ru'
_chemical_formula_moiety 'C32 H28 N10 O4 Ru.2[H2 O]'
_chemical_formula_structural 'C32 H32 N10 O6 Ru'
_chemical_formula_sum 'C32 H32 N10 O6 Ru'
_chemical_formula_weight 753.75
_chemical_name_systematic
; 
? 
;
_space_group_IT_number 15
_symmetry_cell_setting monoclinic
_symmetry_space_group_name_Hall '-C 2yc'
_symmetry_space_group_name_H-M 'C 1 2/c 1'
_atom_sites_solution_hydrogens geom
_atom_sites_solution_primary direct
_atom_sites_solution_secondary difmap
_audit_creation_method SHELXL
_cell_angle_alpha 90.00
_cell_angle_beta 101.2610(10)
_cell_angle_gamma 90.00
_cell_formula_units_Z 4
_cell_length_a 11.6652(8)
_cell_length_b 18.8842(12)
_cell_length_c 16.8100(11)
_cell_measurement_reflns_used 24
_cell_measurement_temperature 293(2)
_cell_measurement_theta_max 168
_cell_measurement_theta_min 12
_cell_volume 3631.7(4)
_computing_cell_refinement SMART/SAINT
_computing_data_collection SMART
_computing_data_reduction SAINT
_computing_molecular_graphics SHELXTL
_computing_publication_material SHELXTL
_computing_structure_refinement 'SHELXL-93 (Sheldrick, 1993)'
_computing_structure_solution 'SHELXS-86 (Sheldrick, 1990)'
_diffrn_ambient_temperature 293(2)
_diffrn_measurement_device SMART
_diffrn_measurement_method CCD
_diffrn_radiation_monochromator graphite
_diffrn_radiation_source 'fine-focus sealed tube'
_diffrn_radiation_type MoK\a
_diffrn_radiation_wavelength 0.71073
_diffrn_reflns_av_R_equivalents 0.0587
_diffrn_reflns_av_sigmaI/netI 0.0642
_diffrn_reflns_limit_h_max 12
_diffrn_reflns_limit_h_min -12
_diffrn_reflns_limit_k_max 20
_diffrn_reflns_limit_k_min -13
_diffrn_reflns_limit_l_max 17
_diffrn_reflns_limit_l_min -18
_diffrn_reflns_number 7867
_diffrn_reflns_theta_max 23.30
_diffrn_reflns_theta_min 2.08
_exptl_absorpt_coefficient_mu 0.487
_exptl_absorpt_correction_T_max 0.693215
_exptl_absorpt_correction_T_min 0.397750
_exptl_absorpt_correction_type sadabs
_exptl_crystal_colour 'dark blue'
_exptl_crystal_density_diffrn 1.379
_exptl_crystal_description plate
_exptl_crystal_F_000 1544
_exptl_crystal_size_max .1
_exptl_crystal_size_mid .1
_exptl_crystal_size_min .04
_refine_diff_density_max 1.328
_refine_diff_density_min -0.568
_refine_diff_density_rms 0.113
_refine_ls_extinction_coef 0.0000(5)
_refine_ls_extinction_expression Fc^*^=kFc[1+0.001xFc^2^\l^3^/sin(2\q)]^-1/4^
_refine_ls_extinction_method SHELXL
_refine_ls_goodness_of_fit_all 1.007
_refine_ls_goodness_of_fit_obs 1.068
_refine_ls_hydrogen_treatment riding
_refine_ls_matrix_type full
_refine_ls_number_parameters 215
_refine_ls_number_reflns 2565
_refine_ls_number_restraints 0
_refine_ls_restrained_S_all 1.362
_refine_ls_restrained_S_obs 1.068
_refine_ls_R_factor_all 0.1259
_refine_ls_R_factor_obs 0.0768
_refine_ls_shift/esd_max -1.848
_refine_ls_shift/esd_mean 0.016
_refine_ls_structure_factor_coef Fsqd
_refine_ls_weighting_details 'w=1/[\s^2^(Fo^2^)+(0.1514P)^2^+0.0000P] where P=(Fo^2^+2Fc^2^)/3'
_refine_ls_weighting_scheme calc
_refine_ls_wR_factor_all 0.2930
_refine_ls_wR_factor_obs 0.1889
_reflns_number_observed 1716
_reflns_number_total 2620
_reflns_observed_criterion >2sigma(I)
_cod_data_source_file b204442k.txt
_cod_data_source_block csdw7
_cod_depositor_comments
;
The following automatic conversions were performed:
'_symmetry_cell_setting' value 'Monoclinic' changed to 'monoclinic'
according to '/home/saulius/struct/CIF-dictionaries/cif_core.dic'
dictionary named 'cif_core.dic' version 2.4.1 from 2010-06-29.

Automatic conversion script
Id: cif_fix_enum 1527 2010-12-29 10:47:43Z saulius 

The following automatic conversions were performed:

'_refine_ls_weighting_scheme' value 'calc
w=1/[\s^2^(Fo^2^)+(0.1514P)^2^+0.0000P] where P=(Fo^2^+2Fc^2^)/3' was
changed to 'calc'. New tag '_refine_ls_weighting_details' was
created. The value of the new tag was set to
'w=1/[\s^2^(Fo^2^)+(0.1514P)^2^+0.0000P] where P=(Fo^2^+2Fc^2^)/3'.

Automatic conversion script
Id: cif_fix_values 3143 2015-03-26 13:38:13Z robertas 
;
_cod_original_sg_symbol_H-M C2/c
_cod_database_code 7050939

loop_
_symmetry_equiv_pos_as_xyz
'x, y, z'
'-x, y, -z+1/2'
'x+1/2, y+1/2, z'
'-x+1/2, y+1/2, -z+1/2'
'-x, -y, -z'
'x, -y, z-1/2'
'-x+1/2, -y+1/2, -z'
'x+1/2, -y+1/2, z-1/2'

loop_
_atom_site_aniso_label
_atom_site_aniso_U_11
_atom_site_aniso_U_22
_atom_site_aniso_U_33
_atom_site_aniso_U_23
_atom_site_aniso_U_13
_atom_site_aniso_U_12
Ru1 0.0896(8) 0.0390(6) 0.0695(7) 0.000 0.0356(5) 0.000
N1 0.082(4) 0.055(4) 0.068(4) -0.012(4) 0.031(4) -0.008(4)
C2 0.076(6) 0.079(6) 0.058(5) -0.018(5) 0.022(5) -0.027(5)
N2 0.074(4) 0.079(5) 0.051(4) 0.004(3) 0.010(3) -0.013(4)
N3 0.110(6) 0.108(6) 0.053(5) -0.017(4) 0.028(4) -0.040(6)
C4 0.111(8) 0.123(9) 0.080(7) -0.035(7) 0.052(6) -0.031(7)
C5 0.115(8) 0.084(6) 0.091(7) -0.036(6) 0.048(6) -0.019(6)
N6 0.061(4) 0.057(4) 0.058(4) -0.007(3) 0.013(3) -0.009(3)
C6 0.064(5) 0.076(6) 0.056(5) -0.001(4) 0.001(4) 0.005(4)
C7 0.075(6) 0.101(7) 0.069(5) 0.002(5) 0.017(5) 0.018(5)
C8 0.079(7) 0.147(12) 0.090(7) -0.007(8) 0.024(5) 0.010(7)
C9 0.102(9) 0.145(13) 0.104(9) -0.028(9) -0.001(7) 0.057(9)
C10 0.115(9) 0.091(8) 0.115(9) -0.011(7) 0.003(8) 0.028(7)
C11 0.099(7) 0.067(6) 0.081(6) -0.004(5) 0.002(5) 0.007(5)
C12 0.131(9) 0.168(12) 0.050(5) 0.011(7) 0.012(5) -0.043(9)
C13 0.095(7) 0.122(9) 0.047(5) 0.007(6) 0.012(5) -0.021(7)
C14 0.144(12) 0.166(15) 0.115(11) 0.032(11) -0.038(9) 0.000(12)
C15 0.192(18) 0.155(16) 0.150(14) 0.007(13) -0.037(13) 0.048(14)
C16 0.191(16) 0.114(10) 0.113(10) 0.021(9) -0.002(10) 0.019(11)
C17 0.121(9) 0.117(10) 0.116(9) 0.027(8) -0.002(7) -0.026(9)
C18 0.098(8) 0.111(9) 0.107(8) 0.021(7) 0.010(7) -0.015(7)

loop_
_atom_site_label
_atom_site_type_symbol
_atom_site_fract_x
_atom_site_fract_y
_atom_site_fract_z
_atom_site_U_iso_or_equiv
_atom_site_thermal_displace_type
_atom_site_occupancy
_atom_site_calc_flag
_atom_site_refinement_flags
_atom_site_disorder_group
Ru1 Ru 0.0000 0.05420(4) 0.2500 0.0633(5) Uani 1 d S .
N1 N 0.0465(6) 0.0613(3) 0.1397(4) 0.066(2) Uani 1 d . .
C2 C -0.0158(8) 0.1100(5) 0.0938(5) 0.070(2) Uani 1 d . .
N2 N -0.0986(6) 0.1517(4) 0.1197(4) 0.068(2) Uani 1 d . .
N3 N 0.0147(8) 0.1161(5) 0.0202(4) 0.089(2) Uani 1 d . .
C4 C 0.1007(11) 0.0695(7) 0.0199(7) 0.100(4) Uani 1 d . .
H4A H 0.1414(11) 0.0622(7) -0.0217(7) 0.120 Uiso 1 calc R .
C5 C 0.1174(10) 0.0348(6) 0.0922(7) 0.093(3) Uani 1 d . .
H5A H 0.1702(10) -0.0020(6) 0.1068(7) 0.111 Uiso 1 calc R .
N6 N -0.1060(5) 0.1315(3) 0.1920(4) 0.058(2) Uani 1 d . .
C6 C -0.1844(7) 0.1770(5) 0.2261(5) 0.067(2) Uani 1 d . .
C7 C -0.2665(8) 0.1438(6) 0.2653(5) 0.081(3) Uani 1 d . .
H7A H -0.2691(8) 0.0948(6) 0.2702(5) 0.098 Uiso 1 calc R .
C8 C -0.3431(9) 0.1871(8) 0.2963(7) 0.104(3) Uani 1 d . .
H8A H -0.3981(9) 0.1678(8) 0.3234(7) 0.125 Uiso 1 calc R .
C9 C -0.3366(13) 0.2578(10) 0.2864(8) 0.120(5) Uani 1 d . .
H9A H -0.3910(13) 0.2859(10) 0.3054(8) 0.144 Uiso 1 calc R .
C10 C -0.2564(12) 0.2909(7) 0.2507(7) 0.109(4) Uani 1 d . .
H10A H -0.2534(12) 0.3400(7) 0.2477(7) 0.131 Uiso 1 calc R .
C11 C -0.1793(9) 0.2486(5) 0.2188(6) 0.084(3) Uani 1 d . .
H11A H -0.1243(9) 0.2690(5) 0.1926(6) 0.101 Uiso 1 calc R .
C12 C -0.0363(11) 0.1680(8) -0.0431(6) 0.117(4) Uani 1 d . .
H12A H -0.0107(11) 0.1559(8) -0.0929(6) 0.140 Uiso 1 calc R .
H12B H -0.1207(11) 0.1633(8) -0.0532(6) 0.140 Uiso 1 calc R .
C13 C -0.0059(10) 0.2431(7) -0.0233(5) 0.088(3) Uani 1 d . .
C14 C -0.0834(15) 0.2940(11) -0.0510(9) 0.150(6) Uani 1 d . .
H14A H -0.1561(15) 0.2809(11) -0.0808(9) 0.180 Uiso 1 calc R .
C15 C -0.0594(19) 0.3665(12) -0.0367(11) 0.175(8) Uani 1 d . .
H15A H -0.1144(19) 0.4010(12) -0.0569(11) 0.210 Uiso 1 calc R .
C16 C 0.0495(17) 0.3847(9) 0.0085(9) 0.144(5) Uani 1 d . .
H16A H 0.0690(17) 0.4321(9) 0.0180(9) 0.172 Uiso 1 calc R .
C17 C 0.1263(12) 0.3342(8) 0.0383(8) 0.121(4) Uani 1 d . .
H17A H 0.1984(12) 0.3472(8) 0.0690(8) 0.146 Uiso 1 calc R .
C18 C 0.1010(10) 0.2629(7) 0.0246(7) 0.107(4) Uani 1 d . .
H18A H 0.1548(10) 0.2286(7) 0.0471(7) 0.128 Uiso 1 calc R .
N20 N 0.1253(12) -0.0260(7) 0.2950(9) 0.131(4) Uiso 1 d . .
O1 O 0.1839(15) -0.0183(9) 0.3472(11) 0.207(5) Uiso 1 d . .
O2 O 0.0991(24) -0.0739(15) 0.3338(17) 0.178(9) Uiso 0.50 d P .
O3 O 0.1054(32) -0.0702(21) 0.2331(24) 0.238(14) Uiso 0.50 d P .
O30 O -0.0955(29) 0.4536(16) 0.1592(20) 0.135(9) Uiso 0.33 d P .
O40 O -0.0408(21) 0.5063(14) 0.1759(14) 0.110(7) Uiso 0.33 d P .
O50 O -0.0308(34) 0.4355(19) 0.2026(23) 0.158(11) Uiso 0.33 d P .

loop_
_atom_type_symbol
_atom_type_description
_atom_type_scat_dispersion_real
_atom_type_scat_dispersion_imag
_atom_type_scat_source
C C 0.0033 0.0016 'International Tables Vol C Tables 4.2.6.8 and 6.1.1.4'
H H 0.0000 0.0000 'International Tables Vol C Tables 4.2.6.8 and 6.1.1.4'
N N 0.0061 0.0033 'International Tables Vol C Tables 4.2.6.8 and 6.1.1.4'
O O 0.0106 0.0060 'International Tables Vol C Tables 4.2.6.8 and 6.1.1.4'
Ru Ru -1.2594 0.8363 'International Tables Vol C Tables 4.2.6.8 and 6.1.1.4'

loop_
_geom_angle_atom_site_label_1
_geom_angle_atom_site_label_2
_geom_angle_atom_site_label_3
_geom_angle
_geom_angle_site_symmetry_1
_geom_angle_site_symmetry_3
_geom_angle_publ_flag
N6 Ru1 N6 88.3(3) 2 . ?
N6 Ru1 N1 98.3(3) 2 . ?
N6 Ru1 N1 76.2(3) . . ?
N6 Ru1 N1 76.2(3) 2 2 ?
N6 Ru1 N1 98.3(3) . 2 ?
N1 Ru1 N1 172.4(4) . 2 ?
N6 Ru1 N20 91.6(4) 2 . ?
N6 Ru1 N20 170.9(4) . . ?
N1 Ru1 N20 94.8(4) . . ?
N1 Ru1 N20 90.6(4) 2 . ?
N6 Ru1 N20 170.9(4) 2 2 ?
N6 Ru1 N20 91.6(4) . 2 ?
N1 Ru1 N20 90.6(4) . 2 ?
N1 Ru1 N20 94.8(4) 2 2 ?
N20 Ru1 N20 89.8(8) . 2 ?
C2 N1 C5 104.0(8) . . ?
C2 N1 Ru1 111.3(5) . . ?
C5 N1 Ru1 144.7(8) . . ?
N1 C2 N3 112.2(9) . . ?
N1 C2 N2 123.4(7) . . ?
N3 C2 N2 124.3(10) . . ?
N6 N2 C2 107.9(7) . . ?
C4 N3 C2 106.1(9) . . ?
C4 N3 C12 129.0(9) . . ?
C2 N3 C12 124.7(11) . . ?
N3 C4 C5 106.9(9) . . ?
N1 C5 C4 110.6(11) . . ?
N2 N6 C6 111.1(6) . . ?
N2 N6 Ru1 121.1(5) . . ?
C6 N6 Ru1 127.3(5) . . ?
C11 C6 C7 122.0(9) . . ?
C11 C6 N6 120.7(8) . . ?
C7 C6 N6 117.3(8) . . ?
C8 C7 C6 117.4(11) . . ?
C9 C8 C7 118.8(12) . . ?
C8 C9 C10 124.8(12) . . ?
C9 C10 C11 117.4(12) . . ?
C6 C11 C10 119.7(11) . . ?
C13 C12 N3 115.3(8) . . ?
C14 C13 C18 118.3(13) . . ?
C14 C13 C12 119.5(12) . . ?
C18 C13 C12 122.2(12) . . ?
C13 C14 C15 122.7(14) . . ?
C16 C15 C14 117.6(16) . . ?
C17 C16 C15 120.2(16) . . ?
C16 C17 C18 121.6(13) . . ?
C17 C18 C13 119.6(12) . . ?
O1 N20 O2 80.5(18) . . ?
O1 N20 O3 139.4(25) . . ?
O2 N20 O3 85.7(23) . . ?
O1 N20 Ru1 120.4(15) . . ?
O2 N20 Ru1 120.1(16) . . ?
O3 N20 Ru1 99.6(19) . . ?
N20 O1 O2 55.2(14) . . ?
N20 O2 O1 44.3(12) . . ?
N20 O2 O3 50.3(17) . . ?
O1 O2 O3 88.0(21) . . ?
N20 O3 O2 43.9(15) . . ?
O50 O30 O40 79.7(32) . . ?
O30 O40 O50 44.4(19) . . ?
O30 O50 O40 55.9(26) . . ?
O30 O50 O50 147.8(44) . 2 ?
O40 O50 O50 107.9(18) . 2 ?

loop_
_geom_bond_atom_site_label_1
_geom_bond_atom_site_label_2
_geom_bond_distance
_geom_bond_site_symmetry_2
_geom_bond_publ_flag
Ru1 N6 2.035(6) 2 ?
Ru1 N6 2.035(6) . ?
Ru1 N1 2.035(7) . ?
Ru1 N1 2.035(7) 2 ?
Ru1 N20 2.137(13) . ?
Ru1 N20 2.137(13) 2 ?
N1 C2 1.323(11) . ?
N1 C5 1.353(12) . ?
C2 N3 1.358(11) . ?
C2 N2 1.381(11) . ?
N2 N6 1.293(9) . ?
N3 C4 1.334(14) . ?
N3 C12 1.482(15) . ?
C4 C5 1.36(2) . ?
N6 C6 1.451(11) . ?
C6 C11 1.360(13) . ?
C6 C7 1.411(13) . ?
C7 C8 1.387(15) . ?
C8 C9 1.35(2) . ?
C9 C10 1.36(2) . ?
C10 C11 1.39(2) . ?
C12 C13 1.48(2) . ?
C13 C14 1.34(2) . ?
C13 C18 1.397(15) . ?
C14 C15 1.41(2) . ?
C15 C16 1.39(2) . ?
C16 C17 1.34(2) . ?
C17 C18 1.39(2) . ?
N20 O1 1.01(2) . ?
N20 O2 1.19(3) . ?
N20 O3 1.32(4) . ?
O1 O2 1.43(3) . ?
O2 O3 1.71(4) . ?
O30 O50 1.00(4) . ?
O30 O40 1.19(3) . ?
O40 O50 1.41(4) . ?
O50 O50 1.61(7) 2 ?

loop_
_geom_torsion_atom_site_label_1
_geom_torsion_atom_site_label_2
_geom_torsion_atom_site_label_3
_geom_torsion_atom_site_label_4
_geom_torsion
_geom_torsion_site_symmetry_1
_geom_torsion_site_symmetry_2
_geom_torsion_site_symmetry_3
_geom_torsion_site_symmetry_4
_geom_torsion_publ_flag
N6 Ru1 N1 C2 -86.4(5) 2 . . . ?
N6 Ru1 N1 C2 -0.2(5) . . . . ?
N1 Ru1 N1 C2 -43.8(5) 2 . . . ?
N20 Ru1 N1 C2 -178.8(6) . . . . ?
N20 Ru1 N1 C2 91.3(6) 2 . . . ?
N6 Ru1 N1 C5 94.7(10) 2 . . . ?
N6 Ru1 N1 C5 -179.1(10) . . . . ?
N1 Ru1 N1 C5 137.3(10) 2 . . . ?
N20 Ru1 N1 C5 2.4(11) . . . . ?
N20 Ru1 N1 C5 -87.5(11) 2 . . . ?
C5 N1 C2 N3 -1.2(9) . . . . ?
Ru1 N1 C2 N3 179.4(5) . . . . ?
C5 N1 C2 N2 -178.7(8) . . . . ?
Ru1 N1 C2 N2 2.0(9) . . . . ?
N1 C2 N2 N6 -3.2(10) . . . . ?
N3 C2 N2 N6 179.7(7) . . . . ?
N1 C2 N3 C4 -0.5(10) . . . . ?
N2 C2 N3 C4 176.9(8) . . . . ?
N1 C2 N3 C12 -177.4(8) . . . . ?
N2 C2 N3 C12 -0.1(13) . . . . ?
C2 N3 C4 C5 2.1(11) . . . . ?
C12 N3 C4 C5 178.8(9) . . . . ?
C2 N1 C5 C4 2.6(10) . . . . ?
Ru1 N1 C5 C4 -178.6(7) . . . . ?
N3 C4 C5 N1 -3.0(12) . . . . ?
C2 N2 N6 C6 175.1(6) . . . . ?
C2 N2 N6 Ru1 2.9(8) . . . . ?
N6 Ru1 N6 N2 97.3(6) 2 . . . ?
N1 Ru1 N6 N2 -1.7(5) . . . . ?
N1 Ru1 N6 N2 173.1(5) 2 . . . ?
N20 Ru1 N6 N2 7.3(27) . . . . ?
N20 Ru1 N6 N2 -91.9(6) 2 . . . ?
N6 Ru1 N6 C6 -73.6(6) 2 . . . ?
N1 Ru1 N6 C6 -172.5(6) . . . . ?
N1 Ru1 N6 C6 2.2(6) 2 . . . ?
N20 Ru1 N6 C6 -163.5(25) . . . . ?
N20 Ru1 N6 C6 97.3(7) 2 . . . ?
N2 N6 C6 C11 -44.3(10) . . . . ?
Ru1 N6 C6 C11 127.2(7) . . . . ?
N2 N6 C6 C7 134.5(7) . . . . ?
Ru1 N6 C6 C7 -53.9(9) . . . . ?
C11 C6 C7 C8 0.2(13) . . . . ?
N6 C6 C7 C8 -178.6(8) . . . . ?
C6 C7 C8 C9 1.0(15) . . . . ?
C7 C8 C9 C10 -2.8(19) . . . . ?
C8 C9 C10 C11 3.1(19) . . . . ?
C7 C6 C11 C10 0.1(14) . . . . ?
N6 C6 C11 C10 178.9(8) . . . . ?
C9 C10 C11 C6 -1.7(15) . . . . ?
C4 N3 C12 C13 -107.7(13) . . . . ?
C2 N3 C12 C13 68.5(13) . . . . ?
N3 C12 C13 C14 -147.3(12) . . . . ?
N3 C12 C13 C18 31.6(15) . . . . ?
C18 C13 C14 C15 3.0(24) . . . . ?
C12 C13 C14 C15 -178.1(16) . . . . ?
C13 C14 C15 C16 -0.5(29) . . . . ?
C14 C15 C16 C17 -1.4(27) . . . . ?
C15 C16 C17 C18 0.8(24) . . . . ?
C16 C17 C18 C13 1.8(20) . . . . ?
C14 C13 C18 C17 -3.6(18) . . . . ?
C12 C13 C18 C17 177.5(10) . . . . ?
N6 Ru1 N20 O1 25.8(17) 2 . . . ?
N6 Ru1 N20 O1 115.4(26) . . . . ?
N1 Ru1 N20 O1 124.2(17) . . . . ?
N1 Ru1 N20 O1 -50.4(17) 2 . . . ?
N20 Ru1 N20 O1 -145.2(19) 2 . . . ?
N6 Ru1 N20 O2 122.6(19) 2 . . . ?
N6 Ru1 N20 O2 -147.7(22) . . . . ?
N1 Ru1 N20 O2 -139.0(19) . . . . ?
N1 Ru1 N20 O2 46.4(19) 2 . . . ?
N20 Ru1 N20 O2 -48.4(18) 2 . . . ?
N6 Ru1 N20 O3 -146.8(19) 2 . . . ?
N6 Ru1 N20 O3 -57.1(34) . . . . ?
N1 Ru1 N20 O3 -48.3(19) . . . . ?
N1 Ru1 N20 O3 137.0(19) 2 . . . ?
N20 Ru1 N20 O3 42.2(18) 2 . . . ?
O2 N20 O1 O2 0.0 . . . . ?
O3 N20 O1 O2 -71.9(36) . . . . ?
Ru1 N20 O1 O2 119.5(20) . . . . ?
O1 N20 O2 O1 0.0 . . . . ?
O3 N20 O2 O1 141.7(23) . . . . ?
Ru1 N20 O2 O1 -119.7(19) . . . . ?
O1 N20 O2 O3 -141.7(23) . . . . ?
O3 N20 O2 O3 0.000(2) . . . . ?
Ru1 N20 O2 O3 98.6(22) . . . . ?
N20 O1 O2 N20 0.0 . . . . ?
N20 O1 O2 O3 28.5(18) . . . . ?
O1 N20 O3 O2 70.1(33) . . . . ?
O2 N20 O3 O2 0.000(3) . . . . ?
Ru1 N20 O3 O2 -119.9(17) . . . . ?
N20 O2 O3 N20 0.000(5) . . . . ?
O1 O2 O3 N20 -25.7(16) . . . . ?
O50 O30 O40 O50 0.000(10) . . . . ?
O40 O30 O50 O40 0.000(10) . . . . ?
O40 O30 O50 O50 68.0(74) . . . 2 ?
O30 O40 O50 O30 0.000(13) . . . . ?
O30 O40 O50 O50 -148.7(55) . . . 2 ?
